data_7711016
loop_
_publ_author_name
'Ibni Hashim, Ishfaq'
'Tzouras, Nikolaos V.'
'Ma, Xinyuan'
'Bourda, Laurens'
'Van Hecke, Kristof'
'Nolan, Steven P.'
'Cazin, Catherine S. J.'

_publ_section_title
;
 Improved synthetic routes to N-heterocyclic carbene-metal-diketonato
 complexes of gold and copper
;
_journal_name_full 'Dalton Transactions'
_journal_paper_doi 10.1039/D2DT02276A
_journal_year 2022
_chemical_formula_moiety 'C38 H46 Cu N O2'
_chemical_formula_sum 'C38 H46 Cu N O2'
_chemical_formula_weight 612.30
_space_group_crystal_system monoclinic
_space_group_IT_number 14
_space_group_name_Hall '-P 2yn'
_space_group_name_H-M_alt 'P 1 21/n 1'
_atom_sites_solution_hydrogens geom
_atom_sites_solution_primary dual
_audit_creation_date 2021-11-13
_audit_creation_method
;
Olex2 1.5
(compiled 2021.10.07 svn.r9718050b for OlexSys, GUI svn.r6410)
;
_audit_update_record
;
2022-07-12 deposited with the CCDC.	2022-08-05 downloaded from the CCDC.
;
_cell_angle_alpha 90
_cell_angle_beta 102.7550(10)
_cell_angle_gamma 90
_cell_formula_units_Z 4
_cell_length_a 14.1820(2)
_cell_length_b 15.5460(2)
_cell_length_c 15.0156(2)
_cell_measurement_reflns_used 15773
_cell_measurement_temperature 100.0(1)
_cell_measurement_theta_max 73.6880
_cell_measurement_theta_min 3.8460
_cell_volume 3228.85(8)
_computing_cell_refinement 'CrysAlisPro 1.171.40.67a (Rigaku OD, 2019)'
_computing_data_collection 'CrysAlisPro 1.171.40.67a (Rigaku OD, 2019)'
_computing_data_reduction 'CrysAlisPro 1.171.40.67a (Rigaku OD, 2019)'
_computing_molecular_graphics 'Olex2 1.5 (Dolomanov et al., 2009)'
_computing_publication_material 'Olex2 1.5 (Dolomanov et al., 2009)'
_computing_structure_refinement 'SHELXL 2018/3 (Sheldrick, 2015)'
_computing_structure_solution 'SHELXT 2018/2 (Sheldrick, 2018)'
_diffrn_ambient_temperature 100.0(1)
_diffrn_detector 'CCD plate'
_diffrn_detector_area_resol_mean 10.4839
_diffrn_detector_type Atlas
_diffrn_measured_fraction_theta_full 0.999
_diffrn_measured_fraction_theta_max 0.982
_diffrn_measurement_details
;
List of Runs (angles in degrees, time in seconds):

  # Type    Start    End  Width  t~exp~   \w     \q     \k     \f   Frames
#--------------------------------------------------------------------------
  1  \w    -66.00  33.00   1.00    1.00    --  -41.43  38.00-180.00   99
  2  \w    -66.00  33.00   1.00    1.00    --  -41.43  38.00  60.00   99
  3  \w     27.00  97.00   1.00    1.00    --   41.43-125.00 -60.00   70
  4  \w     33.00 112.00   1.00    5.00    --  106.01-125.00  60.00   79
  5  \w     33.00 112.00   1.00    5.00    --  106.01-125.00 -30.00   79
  6  \w    103.00 178.00   1.00    5.00    --  106.01  77.00 150.00   75
  7  \w     33.00 112.00   1.00    5.00    --  106.01-125.00 -90.00   79
  8  \w    103.00 178.00   1.00    5.00    --  106.01  77.00-150.00   75
  9  \w     33.00 132.00   1.00    5.00    --  106.01 -45.00  60.00   99
 10  \w    103.00 178.00   1.00    5.00    --  106.01  77.00-180.00   75
 11  \w   -114.00 -13.00   1.00    1.00    --  -41.43 -57.00 150.00  101
 12  \w   -114.00 -13.00   1.00    1.00    --  -41.43 -57.00 -90.00  101
 13  \w   -114.00 -13.00   1.00    1.00    --  -41.43 -57.00  60.00  101
 14  \w     53.00 178.00   1.00    5.00    --  106.01  15.00-120.00  125
 15  \w     53.00 178.00   1.00    5.00    --  106.01  15.00   0.00  125
 16  \w     77.00 178.00   1.00    5.00    --  106.01  61.00 120.00  101
 17  \w     23.00 107.00   1.00    5.00    --  106.01 -94.00  90.00   84
 18  \w     77.00 178.00   1.00    5.00    --  106.01  61.00  30.00  101
 19  \w     53.00 178.00   1.00    5.00    --  106.01  15.00 120.00  125
 20  \w   -114.00 -13.00   1.00    1.00    --  -41.43 -57.00   0.00  101
 21  \w   -114.00 -13.00   1.00    1.00    --  -41.43 -57.00-150.00  101
 22  \w    -21.00  40.00   1.00    1.00    --   41.43 -77.00 -90.00   61
;
_diffrn_measurement_device 'four-circle diffractometer'
_diffrn_measurement_device_type 'SuperNova, Dual, Cu at home/near, Atlas'
_diffrn_measurement_method '\w scans'
_diffrn_orient_matrix_type 'CrysAlisPro convention (1999,Acta A55,543-557)'
_diffrn_orient_matrix_UB_11 -0.0819985000
_diffrn_orient_matrix_UB_12 0.0021925000
_diffrn_orient_matrix_UB_13 -0.0865876000
_diffrn_orient_matrix_UB_21 0.0092580000
_diffrn_orient_matrix_UB_22 -0.0980081000
_diffrn_orient_matrix_UB_23 -0.0104704000
_diffrn_orient_matrix_UB_31 -0.0747521000
_diffrn_orient_matrix_UB_32 -0.0144331000
_diffrn_orient_matrix_UB_33 0.0589227000
_diffrn_radiation_monochromator mirror
_diffrn_radiation_probe x-ray
_diffrn_radiation_type 'Cu K\a'
_diffrn_radiation_wavelength 1.54184
_diffrn_reflns_av_R_equivalents 0.0541
_diffrn_reflns_av_unetI/netI 0.0318
_diffrn_reflns_Laue_measured_fraction_full 0.999
_diffrn_reflns_Laue_measured_fraction_max 0.982
_diffrn_reflns_limit_h_max 17
_diffrn_reflns_limit_h_min -17
_diffrn_reflns_limit_k_max 19
_diffrn_reflns_limit_k_min -19
_diffrn_reflns_limit_l_max 18
_diffrn_reflns_limit_l_min -17
_diffrn_reflns_number 39455
_diffrn_reflns_point_group_measured_fraction_full 0.999
_diffrn_reflns_point_group_measured_fraction_max 0.982
_diffrn_reflns_theta_full 67.684
_diffrn_reflns_theta_max 73.894
_diffrn_reflns_theta_min 3.881
_diffrn_source 'micro-focus sealed X-ray tube'
_diffrn_source_type 'SuperNova (Cu) X-ray Source'
_exptl_absorpt_coefficient_mu 1.201
_exptl_absorpt_correction_T_max 1.000
_exptl_absorpt_correction_T_min 0.702
_exptl_absorpt_correction_type gaussian
_exptl_absorpt_process_details
;
CrysAlisPro 1.171.40.67a (Rigaku Oxford Diffraction, 2019)
Numerical absorption correction based on gaussian integration over
			a multifaceted crystal model
Empirical absorption correction using spherical harmonics,
 implemented in SCALE3 ABSPACK scaling algorithm.
;
_exptl_crystal_colour 'clear yellow'
_exptl_crystal_colour_lustre clear
_exptl_crystal_colour_primary yellow
_exptl_crystal_density_diffrn 1.260
_exptl_crystal_description plate
_exptl_crystal_F_000 1304
_exptl_crystal_size_max 0.241
_exptl_crystal_size_mid 0.156
_exptl_crystal_size_min 0.059
_refine_diff_density_max 0.403
_refine_diff_density_min -0.298
_refine_diff_density_rms 0.053
_refine_ls_extinction_method none
_refine_ls_goodness_of_fit_ref 1.033
_refine_ls_hydrogen_treatment constr
_refine_ls_matrix_type full
_refine_ls_number_parameters 385
_refine_ls_number_reflns 6431
_refine_ls_number_restraints 0
_refine_ls_restrained_S_all 1.033
_refine_ls_R_factor_all 0.0410
_refine_ls_R_factor_gt 0.0355
_refine_ls_shift/su_max 0.002
_refine_ls_shift/su_mean 0.000
_refine_ls_structure_factor_coef Fsqd
_refine_ls_weighting_details 'w=1/[\s^2^(Fo^2^)+(0.0567P)^2^+0.7479P] where P=(Fo^2^+2Fc^2^)/3'
_refine_ls_weighting_scheme calc
_refine_ls_wR_factor_gt 0.0940
_refine_ls_wR_factor_ref 0.0985
_reflns_Friedel_coverage 0.000
_reflns_number_gt 5661
_reflns_number_total 6431
_reflns_threshold_expression 'I > 2\s(I)'
_cod_data_source_file d2dt02276a2.cif
_cod_data_source_block 131_01-thf
_cod_database_code 7711016
_shelx_shelxl_version_number 2018/3
_chemical_oxdiff_formula C38H46CuNO2
_shelx_space_group_comment
;
The symmetry employed for this shelxl refinement is uniquely defined
by the following loop, which should always be used as a source of
symmetry information in preference to the above space-group names.
They are only intended as comments.
;
_olex2_refinement_description
;
1. Fixed Uiso
 At 1.2 times of:
  All C(H) groups, All C(H,H) groups
 At 1.5 times of:
  All C(H,H,H) groups
2.a Ternary CH refined with riding coordinates:
 C18(H18), C21(H21)
2.b Secondary CH2 refined with riding coordinates:
 C3(H3A,H3B), C5(H5A,H5B), C6(H6A,H6B), C7(H7A,H7B), C8(H8A,H8B), C9(H9A,H9B)
2.c Aromatic/amide H refined with riding coordinates:
 C14(H14), C15(H15), C16(H16), C24(H24), C25(H25), C26(H26), C27(H27),
 C28(H28), C31(H31), C34(H34), C35(H35), C36(H36), C37(H37), C38(H38)
2.d Idealised Me refined as rotating group:
 C10(H10A,H10B,H10C), C11(H11A,H11B,H11C), C19(H19A,H19B,H19C), C20(H20A,H20B,
 H20C), C22(H22A,H22B,H22C), C23(H23A,H23B,H23C)
;
_olex2_submission_special_instructions 'No special instructions were received'
_oxdiff_exptl_absorpt_empirical_details
;
Empirical correction (ABSPACK) includes:
- Absorption correction using spherical harmonics
- Frame scaling
;
_oxdiff_exptl_absorpt_empirical_full_max 2.522
_oxdiff_exptl_absorpt_empirical_full_min 0.535

loop_
_space_group_symop_operation_xyz
'x, y, z'
'-x+1/2, y+1/2, -z+1/2'
'-x, -y, -z'
'x-1/2, -y-1/2, z-1/2'

loop_
_atom_site_label
_atom_site_type_symbol
_atom_site_fract_x
_atom_site_fract_y
_atom_site_fract_z
_atom_site_U_iso_or_equiv
_atom_site_adp_type
_atom_site_occupancy
_atom_site_site_symmetry_order
_atom_site_calc_flag
_atom_site_refinement_flags_posn
_atom_site_refinement_flags_adp
_atom_site_refinement_flags_occupancy
_atom_site_disorder_assembly
_atom_site_disorder_group
Cu1 Cu 0.36165(2) 0.63592(2) 0.68699(2) 0.02001(9) Uani 1 1 d . . . . .
O1 O 0.35156(8) 0.56508(7) 0.57472(8) 0.0218(2) Uani 1 1 d . . . . .
O2 O 0.45810(8) 0.55787(7) 0.75977(8) 0.0218(2) Uani 1 1 d . . . . .
N1 N 0.31106(9) 0.81288(8) 0.69673(8) 0.0164(2) Uani 1 1 d . . . . .
C1 C 0.28886(10) 0.73153(9) 0.70362(10) 0.0174(3) Uani 1 1 d . . . . .
C2 C 0.18939(10) 0.72681(9) 0.72615(10) 0.0172(3) Uani 1 1 d . . . . .
C3 C 0.15002(11) 0.81928(9) 0.71201(11) 0.0204(3) Uani 1 1 d . . . . .
H3A H 0.102931 0.824168 0.652800 0.024 Uiso 1 1 calc R U . . .
H3B H 0.117272 0.835315 0.761413 0.024 Uiso 1 1 calc R U . . .
C4 C 0.23690(11) 0.87823(9) 0.71345(11) 0.0190(3) Uani 1 1 d . . . . .
C5 C 0.12457(11) 0.66277(10) 0.66243(11) 0.0217(3) Uani 1 1 d . . . . .
H5A H 0.114039 0.683726 0.598738 0.026 Uiso 1 1 calc R U . . .
H5B H 0.157690 0.606426 0.665722 0.026 Uiso 1 1 calc R U . . .
C6 C 0.02667(12) 0.65121(11) 0.68812(12) 0.0272(4) Uani 1 1 d . . . . .
H6A H -0.008534 0.706657 0.680791 0.033 Uiso 1 1 calc R U . . .
H6B H -0.012528 0.608862 0.646476 0.033 Uiso 1 1 calc R U . . .
C7 C 0.03974(13) 0.62022(12) 0.78655(13) 0.0309(4) Uani 1 1 d . . . . .
H7A H 0.068513 0.561915 0.792268 0.037 Uiso 1 1 calc R U . . .
H7B H -0.024168 0.616652 0.802677 0.037 Uiso 1 1 calc R U . . .
C8 C 0.10507(13) 0.68122(12) 0.85260(12) 0.0299(4) Uani 1 1 d . . . . .
H8A H 0.116816 0.657050 0.915080 0.036 Uiso 1 1 calc R U . . .
H8B H 0.072034 0.737266 0.853059 0.036 Uiso 1 1 calc R U . . .
C9 C 0.20220(11) 0.69524(10) 0.82568(11) 0.0224(3) Uani 1 1 d . . . . .
H9A H 0.238844 0.640538 0.833062 0.027 Uiso 1 1 calc R U . . .
H9B H 0.240464 0.738129 0.867318 0.027 Uiso 1 1 calc R U . . .
C10 C 0.27326(12) 0.92308(10) 0.80477(11) 0.0235(3) Uani 1 1 d . . . . .
H10A H 0.281738 0.880620 0.854147 0.035 Uiso 1 1 calc R U . . .
H10B H 0.226124 0.966495 0.813744 0.035 Uiso 1 1 calc R U . . .
H10C H 0.335324 0.950974 0.805182 0.035 Uiso 1 1 calc R U . . .
C11 C 0.21531(12) 0.94677(10) 0.63875(12) 0.0243(3) Uani 1 1 d . . . . .
H11A H 0.275228 0.976770 0.635473 0.036 Uiso 1 1 calc R U . . .
H11B H 0.168639 0.988166 0.652982 0.036 Uiso 1 1 calc R U . . .
H11C H 0.188236 0.919329 0.579908 0.036 Uiso 1 1 calc R U . . .
C12 C 0.40305(11) 0.83959(9) 0.67916(11) 0.0187(3) Uani 1 1 d . . . . .
C13 C 0.40982(12) 0.85607(9) 0.58883(11) 0.0215(3) Uani 1 1 d . . . . .
C14 C 0.49786(13) 0.88647(11) 0.57419(13) 0.0274(3) Uani 1 1 d . . . . .
H14 H 0.503587 0.899621 0.513823 0.033 Uiso 1 1 calc R U . . .
C15 C 0.57677(12) 0.89776(11) 0.64588(14) 0.0306(4) Uani 1 1 d . . . . .
H15 H 0.635591 0.919687 0.634665 0.037 Uiso 1 1 calc R U . . .
C16 C 0.57024(12) 0.87726(10) 0.73361(13) 0.0284(4) Uani 1 1 d . . . . .
H16 H 0.625598 0.883549 0.782022 0.034 Uiso 1 1 calc R U . . .
C17 C 0.48397(11) 0.84744(9) 0.75289(11) 0.0222(3) Uani 1 1 d . . . . .
C18 C 0.32757(12) 0.83796(10) 0.50685(11) 0.0232(3) Uani 1 1 d . . . . .
H18 H 0.268497 0.823871 0.530038 0.028 Uiso 1 1 calc R U . . .
C19 C 0.35166(13) 0.75983(11) 0.45310(12) 0.0276(3) Uani 1 1 d . . . . .
H19A H 0.411480 0.770991 0.432559 0.041 Uiso 1 1 calc R U . . .
H19B H 0.298683 0.749823 0.399970 0.041 Uiso 1 1 calc R U . . .
H19C H 0.360172 0.708889 0.492508 0.041 Uiso 1 1 calc R U . . .
C20 C 0.30466(14) 0.91670(11) 0.44362(12) 0.0318(4) Uani 1 1 d . . . . .
H20A H 0.300824 0.968196 0.480305 0.048 Uiso 1 1 calc R U . . .
H20B H 0.242678 0.907883 0.400426 0.048 Uiso 1 1 calc R U . . .
H20C H 0.355882 0.924164 0.409882 0.048 Uiso 1 1 calc R U . . .
C21 C 0.48289(12) 0.82186(10) 0.85056(11) 0.0247(3) Uani 1 1 d . . . . .
H21 H 0.415035 0.806197 0.852677 0.030 Uiso 1 1 calc R U . . .
C22 C 0.54718(13) 0.74256(11) 0.88014(13) 0.0316(4) Uani 1 1 d . . . . .
H22A H 0.525796 0.695287 0.837251 0.047 Uiso 1 1 calc R U . . .
H22B H 0.542136 0.724978 0.941591 0.047 Uiso 1 1 calc R U . . .
H22C H 0.614524 0.756913 0.880401 0.047 Uiso 1 1 calc R U . . .
C23 C 0.51498(14) 0.89631(12) 0.91809(13) 0.0346(4) Uani 1 1 d . . . . .
H23A H 0.584628 0.905755 0.925727 0.052 Uiso 1 1 calc R U . . .
H23B H 0.500681 0.881779 0.977235 0.052 Uiso 1 1 calc R U . . .
H23C H 0.480042 0.948781 0.894284 0.052 Uiso 1 1 calc R U . . .
C24 C 0.28795(13) 0.47666(11) 0.41510(12) 0.0297(4) Uani 1 1 d . . . . .
H24 H 0.250075 0.522819 0.429601 0.036 Uiso 1 1 calc R U . . .
C25 C 0.26217(14) 0.43736(12) 0.33028(13) 0.0357(4) Uani 1 1 d . . . . .
H25 H 0.206474 0.456360 0.287308 0.043 Uiso 1 1 calc R U . . .
C26 C 0.31728(14) 0.37053(11) 0.30795(12) 0.0307(4) Uani 1 1 d . . . . .
H26 H 0.299738 0.344022 0.249622 0.037 Uiso 1 1 calc R U . . .
C27 C 0.39791(13) 0.34250(10) 0.37083(12) 0.0271(3) Uani 1 1 d . . . . .
H27 H 0.435898 0.296713 0.355703 0.032 Uiso 1 1 calc R U . . .
C28 C 0.42334(12) 0.38124(10) 0.45598(11) 0.0234(3) Uani 1 1 d . . . . .
H28 H 0.478543 0.361303 0.498968 0.028 Uiso 1 1 calc R U . . .
C29 C 0.36917(11) 0.44897(9) 0.47944(11) 0.0205(3) Uani 1 1 d . . . . .
C30 C 0.39550(11) 0.49501(9) 0.56940(10) 0.0184(3) Uani 1 1 d . . . . .
C31 C 0.46421(11) 0.45770(9) 0.64125(11) 0.0196(3) Uani 1 1 d . . . . .
H31 H 0.494255 0.405935 0.628440 0.024 Uiso 1 1 calc R U . . .
C32 C 0.49183(10) 0.49064(9) 0.72993(11) 0.0189(3) Uani 1 1 d . . . . .
C33 C 0.56224(11) 0.43904(9) 0.79917(11) 0.0202(3) Uani 1 1 d . . . . .
C34 C 0.62503(12) 0.37946(11) 0.77419(12) 0.0253(3) Uani 1 1 d . . . . .
H34 H 0.628264 0.374209 0.711901 0.030 Uiso 1 1 calc R U . . .
C35 C 0.68295(13) 0.32767(11) 0.83944(14) 0.0321(4) Uani 1 1 d . . . . .
H35 H 0.725534 0.287234 0.821642 0.039 Uiso 1 1 calc R U . . .
C36 C 0.67878(13) 0.33483(11) 0.93047(13) 0.0329(4) Uani 1 1 d . . . . .
H36 H 0.717328 0.298414 0.974841 0.039 Uiso 1 1 calc R U . . .
C37 C 0.61851(13) 0.39498(12) 0.95660(12) 0.0312(4) Uani 1 1 d . . . . .
H37 H 0.616296 0.400407 1.019124 0.037 Uiso 1 1 calc R U . . .
C38 C 0.56108(12) 0.44762(10) 0.89169(11) 0.0251(3) Uani 1 1 d . . . . .
H38 H 0.520792 0.489697 0.910264 0.030 Uiso 1 1 calc R U . . .

loop_
_atom_site_aniso_label
_atom_site_aniso_U_11
_atom_site_aniso_U_22
_atom_site_aniso_U_33
_atom_site_aniso_U_23
_atom_site_aniso_U_13
_atom_site_aniso_U_12
Cu1 0.02250(14) 0.01143(12) 0.02965(15) 0.00076(8) 0.01341(9) 0.00268(8)
O1 0.0254(5) 0.0159(5) 0.0267(6) 0.0018(4) 0.0109(4) 0.0051(4)
O2 0.0250(5) 0.0156(5) 0.0269(6) -0.0005(4) 0.0102(4) 0.0033(4)
N1 0.0196(6) 0.0132(5) 0.0186(6) 0.0001(4) 0.0091(4) 0.0020(4)
C1 0.0225(7) 0.0155(6) 0.0151(7) 0.0009(5) 0.0063(5) 0.0016(5)
C2 0.0201(7) 0.0127(6) 0.0213(7) 0.0004(5) 0.0098(5) 0.0013(5)
C3 0.0203(7) 0.0147(6) 0.0289(8) 0.0004(6) 0.0111(6) 0.0019(5)
C4 0.0220(7) 0.0142(6) 0.0240(8) 0.0000(5) 0.0124(6) 0.0020(5)
C5 0.0239(7) 0.0172(7) 0.0257(8) -0.0030(6) 0.0090(6) -0.0017(6)
C6 0.0219(8) 0.0240(7) 0.0365(10) -0.0029(7) 0.0078(7) -0.0035(6)
C7 0.0271(8) 0.0287(8) 0.0415(10) 0.0024(7) 0.0176(7) -0.0062(7)
C8 0.0323(9) 0.0345(9) 0.0280(9) 0.0028(7) 0.0176(7) -0.0054(7)
C9 0.0255(8) 0.0227(7) 0.0207(8) 0.0037(6) 0.0091(6) -0.0026(6)
C10 0.0271(8) 0.0163(7) 0.0305(9) -0.0047(6) 0.0136(6) -0.0008(6)
C11 0.0285(8) 0.0159(7) 0.0326(9) 0.0049(6) 0.0157(6) 0.0056(6)
C12 0.0211(7) 0.0113(6) 0.0264(8) 0.0007(5) 0.0116(6) 0.0014(5)
C13 0.0248(8) 0.0147(6) 0.0286(8) 0.0030(6) 0.0138(6) 0.0037(5)
C14 0.0326(9) 0.0215(7) 0.0346(9) 0.0058(6) 0.0215(7) 0.0033(6)
C15 0.0251(8) 0.0210(8) 0.0512(11) 0.0021(7) 0.0205(7) -0.0020(6)
C16 0.0228(8) 0.0204(7) 0.0429(10) -0.0019(7) 0.0091(7) -0.0014(6)
C17 0.0236(8) 0.0147(6) 0.0294(9) -0.0023(6) 0.0086(6) 0.0011(6)
C18 0.0295(8) 0.0211(7) 0.0223(8) 0.0034(6) 0.0126(6) 0.0057(6)
C19 0.0355(9) 0.0241(8) 0.0263(8) 0.0008(6) 0.0137(6) 0.0069(7)
C20 0.0464(10) 0.0265(8) 0.0256(9) 0.0075(7) 0.0144(7) 0.0121(7)
C21 0.0267(8) 0.0218(7) 0.0250(8) -0.0012(6) 0.0045(6) 0.0010(6)
C22 0.0343(9) 0.0243(8) 0.0336(9) 0.0018(7) 0.0016(7) 0.0035(7)
C23 0.0401(10) 0.0284(9) 0.0313(9) -0.0063(7) -0.0006(7) 0.0011(7)
C24 0.0330(9) 0.0264(8) 0.0301(9) -0.0013(7) 0.0076(7) 0.0070(7)
C25 0.0391(10) 0.0341(9) 0.0304(9) -0.0015(7) 0.0000(7) 0.0055(8)
C26 0.0447(10) 0.0234(8) 0.0250(9) -0.0027(6) 0.0097(7) -0.0053(7)
C27 0.0378(9) 0.0175(7) 0.0302(9) -0.0017(6) 0.0167(7) -0.0012(6)
C28 0.0278(8) 0.0187(7) 0.0263(8) 0.0001(6) 0.0115(6) 0.0008(6)
C29 0.0234(7) 0.0162(7) 0.0244(8) 0.0020(6) 0.0108(6) -0.0021(5)
C30 0.0203(7) 0.0141(6) 0.0246(8) 0.0023(5) 0.0133(6) -0.0008(5)
C31 0.0217(7) 0.0131(6) 0.0267(8) 0.0015(5) 0.0115(6) 0.0026(5)
C32 0.0190(7) 0.0142(6) 0.0265(8) 0.0031(5) 0.0113(6) -0.0014(5)
C33 0.0188(7) 0.0149(6) 0.0277(8) 0.0019(6) 0.0069(6) -0.0035(5)
C34 0.0247(8) 0.0229(7) 0.0292(9) 0.0010(6) 0.0074(6) 0.0028(6)
C35 0.0261(8) 0.0241(8) 0.0439(11) 0.0010(7) 0.0029(7) 0.0057(7)
C36 0.0309(9) 0.0258(8) 0.0365(10) 0.0074(7) -0.0044(7) -0.0002(7)
C37 0.0346(9) 0.0315(9) 0.0252(9) 0.0013(7) 0.0018(7) -0.0047(7)
C38 0.0251(8) 0.0220(7) 0.0276(8) -0.0018(6) 0.0047(6) -0.0014(6)

loop_
_atom_type_symbol
_atom_type_description
_atom_type_scat_dispersion_real
_atom_type_scat_dispersion_imag
_atom_type_scat_source
C C 0.0181 0.0091 'International Tables Vol C Tables 4.2.6.8 and 6.1.1.4'
H H 0.0000 0.0000 'International Tables Vol C Tables 4.2.6.8 and 6.1.1.4'
Cu Cu -1.9646 0.5888 'International Tables Vol C Tables 4.2.6.8 and 6.1.1.4'
N N 0.0311 0.0180 'International Tables Vol C Tables 4.2.6.8 and 6.1.1.4'
O O 0.0492 0.0322 'International Tables Vol C Tables 4.2.6.8 and 6.1.1.4'

loop_
_exptl_crystal_face_index_h
_exptl_crystal_face_index_k
_exptl_crystal_face_index_l
_exptl_crystal_face_perp_dist
7 -1 -7 0.0537
-4 7 6 0.0691
-5 -9 2 0.0787
5 3 6 0.0297
-5 -3 -6 0.0297
6 -6 -5 0.0614
6 6 -6 0.0964

loop_
_geom_angle_atom_site_label_1
_geom_angle_atom_site_label_2
_geom_angle_atom_site_label_3
_geom_angle
_geom_angle_site_symmetry_1
_geom_angle_site_symmetry_3
_geom_angle_publ_flag
O2 Cu1 O1 92.31(4) . . ?
C1 Cu1 O1 128.16(5) . . ?
C1 Cu1 O2 139.19(6) . . ?
C30 O1 Cu1 125.78(10) . . ?
C32 O2 Cu1 125.47(10) . . ?
C1 N1 C4 116.31(12) . . ?
C1 N1 C12 122.14(12) . . ?
C12 N1 C4 121.46(11) . . ?
N1 C1 Cu1 127.59(12) . . ?
N1 C1 C2 108.29(12) . . ?
C2 C1 Cu1 124.10(10) . . ?
C1 C2 C3 104.47(12) . . ?
C1 C2 C5 110.42(12) . . ?
C1 C2 C9 108.25(12) . . ?
C3 C2 C9 113.05(13) . . ?
C5 C2 C3 111.72(12) . . ?
C5 C2 C9 108.82(12) . . ?
C2 C3 H3A 110.3 . . ?
C2 C3 H3B 110.3 . . ?
H3A C3 H3B 108.6 . . ?
C4 C3 C2 106.89(12) . . ?
C4 C3 H3A 110.3 . . ?
C4 C3 H3B 110.3 . . ?
N1 C4 C3 100.44(11) . . ?
N1 C4 C10 110.18(12) . . ?
N1 C4 C11 112.20(13) . . ?
C10 C4 C3 113.45(13) . . ?
C10 C4 C11 108.34(13) . . ?
C11 C4 C3 112.13(13) . . ?
C2 C5 H5A 109.3 . . ?
C2 C5 H5B 109.3 . . ?
H5A C5 H5B 107.9 . . ?
C6 C5 C2 111.72(13) . . ?
C6 C5 H5A 109.3 . . ?
C6 C5 H5B 109.3 . . ?
C5 C6 H6A 109.4 . . ?
C5 C6 H6B 109.4 . . ?
H6A C6 H6B 108.0 . . ?
C7 C6 C5 110.97(14) . . ?
C7 C6 H6A 109.4 . . ?
C7 C6 H6B 109.4 . . ?
C6 C7 H7A 109.4 . . ?
C6 C7 H7B 109.4 . . ?
C6 C7 C8 111.05(14) . . ?
H7A C7 H7B 108.0 . . ?
C8 C7 H7A 109.4 . . ?
C8 C7 H7B 109.4 . . ?
C7 C8 H8A 109.3 . . ?
C7 C8 H8B 109.3 . . ?
C7 C8 C9 111.60(14) . . ?
H8A C8 H8B 108.0 . . ?
C9 C8 H8A 109.3 . . ?
C9 C8 H8B 109.3 . . ?
C2 C9 H9A 109.1 . . ?
C2 C9 H9B 109.1 . . ?
C8 C9 C2 112.29(13) . . ?
C8 C9 H9A 109.1 . . ?
C8 C9 H9B 109.1 . . ?
H9A C9 H9B 107.9 . . ?
C4 C10 H10A 109.5 . . ?
C4 C10 H10B 109.5 . . ?
C4 C10 H10C 109.5 . . ?
H10A C10 H10B 109.5 . . ?
H10A C10 H10C 109.5 . . ?
H10B C10 H10C 109.5 . . ?
C4 C11 H11A 109.5 . . ?
C4 C11 H11B 109.5 . . ?
C4 C11 H11C 109.5 . . ?
H11A C11 H11B 109.5 . . ?
H11A C11 H11C 109.5 . . ?
H11B C11 H11C 109.5 . . ?
C13 C12 N1 119.01(13) . . ?
C13 C12 C17 121.61(15) . . ?
C17 C12 N1 119.38(14) . . ?
C12 C13 C18 122.90(14) . . ?
C14 C13 C12 117.89(15) . . ?
C14 C13 C18 119.13(15) . . ?
C13 C14 H14 119.4 . . ?
C15 C14 C13 121.23(17) . . ?
C15 C14 H14 119.4 . . ?
C14 C15 H15 120.0 . . ?
C16 C15 C14 120.09(16) . . ?
C16 C15 H15 120.0 . . ?
C15 C16 H16 119.3 . . ?
C15 C16 C17 121.44(16) . . ?
C17 C16 H16 119.3 . . ?
C12 C17 C21 123.57(15) . . ?
C16 C17 C12 117.59(16) . . ?
C16 C17 C21 118.80(15) . . ?
C13 C18 H18 108.1 . . ?
C13 C18 C19 110.53(13) . . ?
C13 C18 C20 111.79(14) . . ?
C19 C18 H18 108.1 . . ?
C19 C18 C20 110.22(14) . . ?
C20 C18 H18 108.1 . . ?
C18 C19 H19A 109.5 . . ?
C18 C19 H19B 109.5 . . ?
C18 C19 H19C 109.5 . . ?
H19A C19 H19B 109.5 . . ?
H19A C19 H19C 109.5 . . ?
H19B C19 H19C 109.5 . . ?
C18 C20 H20A 109.5 . . ?
C18 C20 H20B 109.5 . . ?
C18 C20 H20C 109.5 . . ?
H20A C20 H20B 109.5 . . ?
H20A C20 H20C 109.5 . . ?
H20B C20 H20C 109.5 . . ?
C17 C21 H21 108.0 . . ?
C17 C21 C22 110.84(14) . . ?
C17 C21 C23 111.94(14) . . ?
C22 C21 H21 108.0 . . ?
C22 C21 C23 109.99(14) . . ?
C23 C21 H21 108.0 . . ?
C21 C22 H22A 109.5 . . ?
C21 C22 H22B 109.5 . . ?
C21 C22 H22C 109.5 . . ?
H22A C22 H22B 109.5 . . ?
H22A C22 H22C 109.5 . . ?
H22B C22 H22C 109.5 . . ?
C21 C23 H23A 109.5 . . ?
C21 C23 H23B 109.5 . . ?
C21 C23 H23C 109.5 . . ?
H23A C23 H23B 109.5 . . ?
H23A C23 H23C 109.5 . . ?
H23B C23 H23C 109.5 . . ?
C25 C24 H24 119.7 . . ?
C25 C24 C29 120.60(16) . . ?
C29 C24 H24 119.7 . . ?
C24 C25 H25 119.9 . . ?
C26 C25 C24 120.29(17) . . ?
C26 C25 H25 119.9 . . ?
C25 C26 H26 120.1 . . ?
C27 C26 C25 119.79(16) . . ?
C27 C26 H26 120.1 . . ?
C26 C27 H27 120.0 . . ?
C26 C27 C28 120.01(16) . . ?
C28 C27 H27 120.0 . . ?
C27 C28 H28 119.5 . . ?
C27 C28 C29 121.03(15) . . ?
C29 C28 H28 119.5 . . ?
C24 C29 C30 118.58(14) . . ?
C28 C29 C24 118.29(15) . . ?
C28 C29 C30 123.10(14) . . ?
O1 C30 C29 116.03(13) . . ?
O1 C30 C31 124.92(14) . . ?
C31 C30 C29 119.04(13) . . ?
C30 C31 H31 117.3 . . ?
C32 C31 C30 125.38(14) . . ?
C32 C31 H31 117.3 . . ?
O2 C32 C31 126.02(14) . . ?
O2 C32 C33 116.02(14) . . ?
C31 C32 C33 117.79(13) . . ?
C34 C33 C32 122.33(15) . . ?
C34 C33 C38 118.64(15) . . ?
C38 C33 C32 118.94(14) . . ?
C33 C34 H34 119.7 . . ?
C35 C34 C33 120.63(17) . . ?
C35 C34 H34 119.7 . . ?
C34 C35 H35 119.9 . . ?
C36 C35 C34 120.14(17) . . ?
C36 C35 H35 119.9 . . ?
C35 C36 H36 120.0 . . ?
C37 C36 C35 119.91(16) . . ?
C37 C36 H36 120.0 . . ?
C36 C37 H37 119.9 . . ?
C36 C37 C38 120.19(17) . . ?
C38 C37 H37 119.9 . . ?
C33 C38 H38 119.8 . . ?
C37 C38 C33 120.43(16) . . ?
C37 C38 H38 119.8 . . ?

loop_
_geom_bond_atom_site_label_1
_geom_bond_atom_site_label_2
_geom_bond_distance
_geom_bond_site_symmetry_2
_geom_bond_publ_flag
Cu1 O1 1.9921(11) . ?
Cu1 O2 1.9691(11) . ?
Cu1 C1 1.8577(14) . ?
O1 C30 1.2663(18) . ?
O2 C32 1.2715(19) . ?
N1 C1 1.3129(19) . ?
N1 C4 1.5225(18) . ?
N1 C12 1.448(2) . ?
C1 C2 1.523(2) . ?
C2 C3 1.5397(19) . ?
C2 C5 1.5373(19) . ?
C2 C9 1.545(2) . ?
C3 H3A 0.9900 . ?
C3 H3B 0.9900 . ?
C3 C4 1.532(2) . ?
C4 C10 1.523(2) . ?
C4 C11 1.528(2) . ?
C5 H5A 0.9900 . ?
C5 H5B 0.9900 . ?
C5 C6 1.531(2) . ?
C6 H6A 0.9900 . ?
C6 H6B 0.9900 . ?
C6 C7 1.526(3) . ?
C7 H7A 0.9900 . ?
C7 H7B 0.9900 . ?
C7 C8 1.528(2) . ?
C8 H8A 0.9900 . ?
C8 H8B 0.9900 . ?
C8 C9 1.534(2) . ?
C9 H9A 0.9900 . ?
C9 H9B 0.9900 . ?
C10 H10A 0.9800 . ?
C10 H10B 0.9800 . ?
C10 H10C 0.9800 . ?
C11 H11A 0.9800 . ?
C11 H11B 0.9800 . ?
C11 H11C 0.9800 . ?
C12 C13 1.404(2) . ?
C12 C17 1.413(2) . ?
C13 C14 1.397(2) . ?
C13 C18 1.524(2) . ?
C14 H14 0.9500 . ?
C14 C15 1.382(3) . ?
C15 H15 0.9500 . ?
C15 C16 1.378(3) . ?
C16 H16 0.9500 . ?
C16 C17 1.397(2) . ?
C17 C21 1.523(2) . ?
C18 H18 1.0000 . ?
C18 C19 1.538(2) . ?
C18 C20 1.539(2) . ?
C19 H19A 0.9800 . ?
C19 H19B 0.9800 . ?
C19 H19C 0.9800 . ?
C20 H20A 0.9800 . ?
C20 H20B 0.9800 . ?
C20 H20C 0.9800 . ?
C21 H21 1.0000 . ?
C21 C22 1.539(2) . ?
C21 C23 1.540(2) . ?
C22 H22A 0.9800 . ?
C22 H22B 0.9800 . ?
C22 H22C 0.9800 . ?
C23 H23A 0.9800 . ?
C23 H23B 0.9800 . ?
C23 H23C 0.9800 . ?
C24 H24 0.9500 . ?
C24 C25 1.387(3) . ?
C24 C29 1.398(2) . ?
C25 H25 0.9500 . ?
C25 C26 1.385(3) . ?
C26 H26 0.9500 . ?
C26 C27 1.383(3) . ?
C27 H27 0.9500 . ?
C27 C28 1.387(2) . ?
C28 H28 0.9500 . ?
C28 C29 1.394(2) . ?
C29 C30 1.501(2) . ?
C30 C31 1.409(2) . ?
C31 H31 0.9500 . ?
C31 C32 1.399(2) . ?
C32 C33 1.504(2) . ?
C33 C34 1.393(2) . ?
C33 C38 1.399(2) . ?
C34 H34 0.9500 . ?
C34 C35 1.388(2) . ?
C35 H35 0.9500 . ?
C35 C36 1.386(3) . ?
C36 H36 0.9500 . ?
C36 C37 1.381(3) . ?
C37 H37 0.9500 . ?
C37 C38 1.390(2) . ?
C38 H38 0.9500 . ?

loop_
_geom_torsion_atom_site_label_1
_geom_torsion_atom_site_label_2
_geom_torsion_atom_site_label_3
_geom_torsion_atom_site_label_4
_geom_torsion
_geom_torsion_site_symmetry_1
_geom_torsion_site_symmetry_2
_geom_torsion_site_symmetry_3
_geom_torsion_site_symmetry_4
_geom_torsion_publ_flag
Cu1 O1 C30 C29 174.42(9) . . . . ?
Cu1 O1 C30 C31 -4.2(2) . . . . ?
Cu1 O2 C32 C31 -2.7(2) . . . . ?
Cu1 O2 C32 C33 -177.76(9) . . . . ?
Cu1 C1 C2 C3 -167.81(10) . . . . ?
Cu1 C1 C2 C5 -47.55(16) . . . . ?
Cu1 C1 C2 C9 71.47(15) . . . . ?
O1 Cu1 C1 N1 -95.76(14) . . . . ?
O1 Cu1 C1 C2 82.75(13) . . . . ?
O1 C30 C31 C32 2.3(2) . . . . ?
O2 Cu1 C1 N1 92.91(15) . . . . ?
O2 Cu1 C1 C2 -88.58(14) . . . . ?
O2 C32 C33 C34 -161.43(14) . . . . ?
O2 C32 C33 C38 22.2(2) . . . . ?
N1 C1 C2 C3 10.95(16) . . . . ?
N1 C1 C2 C5 131.20(13) . . . . ?
N1 C1 C2 C9 -109.77(13) . . . . ?
N1 C12 C13 C14 176.41(13) . . . . ?
N1 C12 C13 C18 -6.8(2) . . . . ?
N1 C12 C17 C16 -177.05(13) . . . . ?
N1 C12 C17 C21 5.5(2) . . . . ?
C1 N1 C4 C3 -12.18(16) . . . . ?
C1 N1 C4 C10 107.75(15) . . . . ?
C1 N1 C4 C11 -131.45(14) . . . . ?
C1 N1 C12 C13 94.85(17) . . . . ?
C1 N1 C12 C17 -84.38(18) . . . . ?
C1 C2 C3 C4 -18.30(16) . . . . ?
C1 C2 C5 C6 175.54(12) . . . . ?
C1 C2 C9 C8 -175.32(13) . . . . ?
C2 C3 C4 N1 17.88(15) . . . . ?
C2 C3 C4 C10 -99.66(15) . . . . ?
C2 C3 C4 C11 137.21(13) . . . . ?
C2 C5 C6 C7 -58.08(18) . . . . ?
C3 C2 C5 C6 -68.66(17) . . . . ?
C3 C2 C9 C8 69.45(17) . . . . ?
C4 N1 C1 Cu1 179.57(10) . . . . ?
C4 N1 C1 C2 0.87(17) . . . . ?
C4 N1 C12 C13 -88.59(17) . . . . ?
C4 N1 C12 C17 92.18(17) . . . . ?
C5 C2 C3 C4 -137.68(13) . . . . ?
C5 C2 C9 C8 -55.29(17) . . . . ?
C5 C6 C7 C8 55.68(19) . . . . ?
C6 C7 C8 C9 -54.2(2) . . . . ?
C7 C8 C9 C2 54.86(19) . . . . ?
C9 C2 C3 C4 99.16(15) . . . . ?
C9 C2 C5 C6 56.86(16) . . . . ?
C12 N1 C1 Cu1 -3.7(2) . . . . ?
C12 N1 C1 C2 177.60(13) . . . . ?
C12 N1 C4 C3 171.07(13) . . . . ?
C12 N1 C4 C10 -69.00(17) . . . . ?
C12 N1 C4 C11 51.80(18) . . . . ?
C12 C13 C14 C15 1.8(2) . . . . ?
C12 C13 C18 C19 -107.98(17) . . . . ?
C12 C13 C18 C20 128.85(16) . . . . ?
C12 C17 C21 C22 111.63(17) . . . . ?
C12 C17 C21 C23 -125.16(16) . . . . ?
C13 C12 C17 C16 3.7(2) . . . . ?
C13 C12 C17 C21 -173.72(14) . . . . ?
C13 C14 C15 C16 1.4(3) . . . . ?
C14 C13 C18 C19 68.79(18) . . . . ?
C14 C13 C18 C20 -54.37(19) . . . . ?
C14 C15 C16 C17 -2.0(3) . . . . ?
C15 C16 C17 C12 -0.5(2) . . . . ?
C15 C16 C17 C21 177.11(15) . . . . ?
C16 C17 C21 C22 -65.80(18) . . . . ?
C16 C17 C21 C23 57.4(2) . . . . ?
C17 C12 C13 C14 -4.4(2) . . . . ?
C17 C12 C13 C18 172.44(13) . . . . ?
C18 C13 C14 C15 -175.16(15) . . . . ?
C24 C25 C26 C27 0.5(3) . . . . ?
C24 C29 C30 O1 -11.5(2) . . . . ?
C24 C29 C30 C31 167.21(15) . . . . ?
C25 C24 C29 C28 0.2(3) . . . . ?
C25 C24 C29 C30 178.50(16) . . . . ?
C25 C26 C27 C28 0.1(3) . . . . ?
C26 C27 C28 C29 -0.5(3) . . . . ?
C27 C28 C29 C24 0.4(2) . . . . ?
C27 C28 C29 C30 -177.87(15) . . . . ?
C28 C29 C30 O1 166.73(14) . . . . ?
C28 C29 C30 C31 -14.5(2) . . . . ?
C29 C24 C25 C26 -0.6(3) . . . . ?
C29 C30 C31 C32 -176.29(14) . . . . ?
C30 C31 C32 O2 1.5(3) . . . . ?
C30 C31 C32 C33 176.50(14) . . . . ?
C31 C32 C33 C34 23.1(2) . . . . ?
C31 C32 C33 C38 -153.32(14) . . . . ?
C32 C33 C34 C35 -174.30(15) . . . . ?
C32 C33 C38 C37 173.77(15) . . . . ?
C33 C34 C35 C36 0.0(3) . . . . ?
C34 C33 C38 C37 -2.8(2) . . . . ?
C34 C35 C36 C37 -1.5(3) . . . . ?
C35 C36 C37 C38 0.8(3) . . . . ?
C36 C37 C38 C33 1.3(3) . . . . ?
C38 C33 C34 C35 2.1(2) . . . . ?

loop_
_exptl_oxdiff_crystal_face_indexfrac_h
_exptl_oxdiff_crystal_face_indexfrac_k
_exptl_oxdiff_crystal_face_indexfrac_l
_exptl_oxdiff_crystal_face_x
_exptl_oxdiff_crystal_face_y
_exptl_oxdiff_crystal_face_z
7.2976 -0.5402 -7.4861 0.0486 0.1989 -0.9788
-3.7570 7.4187 6.0328 -0.1980 -0.8250 0.5292
-4.5325 -8.7436 1.8793 0.1898 0.7953 0.5757
5.4707 2.7769 5.9035 -0.9537 -0.2833 -0.1012
-5.4707 -2.7769 -5.9035 0.9537 0.2833 0.1012
6.1854 -6.2351 -5.3402 -0.0585 0.7243 -0.6870
5.7015 6.4287 -5.6972 0.0399 -0.5176 -0.8547
